data_7050808
loop_
_publ_author_name
'Gardner, Stuart'
'Motevalli, Majid'
'Shastri, Kirtida'
'Sullivan, Alice C.'
'Wyatt, Peter B.'

_publ_section_title
;
 Synthetic and structural chemistry of enantiomerically pure
 1-phenyl-2-carboxyethylphosphonic acid and its derivativesElectronic
 supplementary information (ESI) available: Tables S1--6. See
 http://www.rsc.org/suppdata/nj/b1/b111244a/
;
_journal_issue 4
_journal_name_full 'New Journal of Chemistry'
_journal_page_first 433
_journal_paper_doi 10.1039/b111244a
_journal_volume 26
_journal_year 2002
_chemical_compound_source 'synthesis as described'
_chemical_formula_moiety 'C9 H12 O5 P1'
_chemical_formula_structural 'C9 H12 O5 P'
_chemical_formula_sum 'C9 H11 O5 P'
_chemical_formula_weight 230.15
_space_group_IT_number 19
_symmetry_cell_setting orthorhombic
_symmetry_Int_Tables_number 19
_symmetry_space_group_name_Hall 'P 2ac 2ab'
_symmetry_space_group_name_H-M 'P 21 21 21'
_atom_sites_solution_hydrogens geom
_atom_sites_solution_primary direct
_atom_sites_solution_secondary difmap
_audit_conform_dict_location ftp://ftp.iucr.org/cifdics/cif_core2.1beta.dic
_audit_conform_dict_name cif_core.dic
_audit_conform_dict_version 2.1beta3
_audit_creation_date 1999-10-25T17:38:49-00:00
_audit_creation_method 'WinGX routine CIF_UPDATE'
_cell_angle_alpha 90
_cell_angle_beta 90
_cell_angle_gamma 90
_cell_formula_units_Z 4
_cell_length_a 5.6710(10)
_cell_length_b 12.779(2)
_cell_length_c 14.064(3)
_cell_measurement_reflns_used 25
_cell_measurement_temperature 393(2)
_cell_measurement_theta_max 0
_cell_measurement_theta_min 0
_cell_measurement_wavelength 0.71073
_cell_volume 1019.2(3)
_computing_cell_refinement 'CAD4 Express (Enraf Nonius, 1994)'
_computing_data_collection 'CAD4 Express (Enraf Nonius, 1994)'
_computing_data_reduction 'XCAD4 (Harms & Wocadlo, 1995)'
_computing_molecular_graphics 'Ortep-3 for Windows (Farrugia, 1997)'
_computing_publication_material 'WinGX publication routines (Farrugia, 1998)'
_computing_structure_refinement 'SHELXL-97 (Sheldrick, 1997)'
_diffrn_ambient_temperature 393(2)
_diffrn_detector 'scintillation LiI'
_diffrn_detector_dtime 1.195
_diffrn_measured_fraction_theta_full 0.998
_diffrn_measured_fraction_theta_max 0.998
_diffrn_measurement_device '\k-geometry diffractometer'
_diffrn_measurement_device_type 'Enraf Nonius CAD4'
_diffrn_measurement_method 'non-profiled omega/2theta scans'
_diffrn_orient_matrix_type
;
x-axis points to radiation source
the matrix is specified in reciprocal space
;
_diffrn_orient_matrix_UB_11 -0.1828E-2
_diffrn_orient_matrix_UB_12 -0.75183E-1
_diffrn_orient_matrix_UB_13 -0.19708E-1
_diffrn_orient_matrix_UB_21 -0.17008E-1
_diffrn_orient_matrix_UB_22 0.21666E-1
_diffrn_orient_matrix_UB_23 -0.67996E-1
_diffrn_orient_matrix_UB_31 0.175499
_diffrn_orient_matrix_UB_32 0.1314E-2
_diffrn_orient_matrix_UB_33 -0.6629E-2
_diffrn_radiation_monochromator graphite
_diffrn_radiation_type MoK\a
_diffrn_radiation_wavelength 0.71073
_diffrn_reflns_av_R_equivalents 0.0581
_diffrn_reflns_av_sigmaI/netI 0.0955
_diffrn_reflns_limit_h_max 6
_diffrn_reflns_limit_h_min 0
_diffrn_reflns_limit_k_max 15
_diffrn_reflns_limit_k_min 0
_diffrn_reflns_limit_l_max 16
_diffrn_reflns_limit_l_min -16
_diffrn_reflns_number 2053
_diffrn_reflns_theta_full 24.99
_diffrn_reflns_theta_max 24.99
_diffrn_reflns_theta_min 2.15
_diffrn_source 'Enraf Nonius FR590'
_diffrn_standards_decay_% 28
_diffrn_standards_interval_time 60
_diffrn_standards_number 2
_exptl_absorpt_coefficient_mu 0.268
_exptl_absorpt_correction_T_max 0.9673
_exptl_absorpt_correction_T_min 0.8889
_exptl_absorpt_correction_type psi-scan
_exptl_absorpt_process_details
;
North A.C.T., Phillips D.C. & Mathews F.S. (1968) Acta. Cryst. A24, 351
Number of psi-scan sets used was   1
Theta correction was applied.
Averaged transmission function was used.
No Fourier smoothing was applied.
;
_exptl_crystal_colour transparent
_exptl_crystal_density_diffrn 1.5
_exptl_crystal_density_method 'not measured'
_exptl_crystal_description prism
_exptl_crystal_F_000 480
_exptl_crystal_size_max 0.45
_exptl_crystal_size_mid 0.13
_exptl_crystal_size_min 0.13
_refine_diff_density_max 0.369
_refine_diff_density_min -0.336
_refine_diff_density_rms 0.079
_refine_ls_abs_structure_details 'Flack H D (1983), Acta Cryst. A39, 876-881'
_refine_ls_abs_structure_Flack 0.2(3)
_refine_ls_extinction_method none
_refine_ls_goodness_of_fit_ref 0.949
_refine_ls_hydrogen_treatment mixed
_refine_ls_matrix_type full
_refine_ls_number_parameters 180
_refine_ls_number_reflns 1788
_refine_ls_number_restraints 0
_refine_ls_restrained_S_all 0.949
_refine_ls_R_factor_all 0.1085
_refine_ls_R_factor_gt 0.056
_refine_ls_shift/su_max 0
_refine_ls_shift/su_mean 0
_refine_ls_structure_factor_coef Fsqd
_refine_ls_weighting_scheme calc
_refine_ls_wR_factor_gt 0.1342
_refine_ls_wR_factor_ref 0.1567
_reflns_number_gt 1311
_reflns_number_total 1788
_reflns_threshold_expression >2sigma(I)
_cod_data_source_file b111244a.txt
_cod_data_source_block acs99
_cod_database_code 7050808
_exptl_absorpt_factor_mur 0.02
_exptl_absorpt_correction_t_ave 0.915
_diffrn_standards_decay_corr_max 1.395
_diffrn_standards_decay_corr_min 0.982

loop_
_symmetry_equiv_pos_as_xyz
'x, y, z'
'-x+1/2, -y, z+1/2'
'x+1/2, -y+1/2, -z'
'-x, y+1/2, -z+1/2'

loop_
_atom_site_label
_atom_site_type_symbol
_atom_site_fract_x
_atom_site_fract_y
_atom_site_fract_z
_atom_site_U_iso_or_equiv
_atom_site_adp_type
_atom_site_occupancy
_atom_site_symmetry_multiplicity
_atom_site_calc_flag
_atom_site_refinement_flags
_atom_site_disorder_assembly
_atom_site_disorder_group
P1 P 0.2234(2) 0.25817(10) 0.12671(9) 0.0209(4) Uani 1 1 d . . .
O1 O 0.0408(6) 0.3314(3) 0.0869(2) 0.0258(9) Uani 1 1 d . . .
O2 O 0.4536(7) 0.3190(3) 0.1516(3) 0.0294(10) Uani 1 1 d . . .
O3 O 0.2899(9) 0.1659(3) 0.0617(4) 0.0371(13) Uani 1 1 d . . .
O4 O -0.3566(8) 0.0052(3) 0.2843(3) 0.0374(12) Uani 1 1 d . . .
O5 O 0.0164(8) 0.0176(4) 0.3349(3) 0.0329(11) Uani 1 1 d . . .
C1 C 0.1195(10) 0.1918(4) 0.2326(4) 0.0234(13) Uani 1 1 d . . .
C2 C -0.1035(11) 0.1317(4) 0.2115(4) 0.0255(13) Uani 1 1 d . . .
C3 C -0.1603(10) 0.0455(4) 0.2821(4) 0.0243(14) Uani 1 1 d . . .
C4 C 0.0992(9) 0.2685(4) 0.3157(3) 0.0246(13) Uani 1 1 d . . .
C5 C -0.0924(12) 0.3337(5) 0.3255(4) 0.0280(14) Uani 1 1 d . . .
C6 C -0.1071(13) 0.4035(5) 0.4005(4) 0.0340(16) Uani 1 1 d . . .
C7 C 0.0682(13) 0.4087(5) 0.4672(4) 0.0361(16) Uani 1 1 d . . .
C8 C 0.2602(15) 0.3442(5) 0.4579(4) 0.0420(17) Uani 1 1 d . . .
C9 C 0.2763(11) 0.2752(5) 0.3819(4) 0.0313(13) Uani 1 1 d . . .
H1 H 0.229(9) 0.138(4) 0.249(3) 0.012(12) Uiso 1 1 d . . .
H2 H -0.110(9) 0.103(4) 0.148(4) 0.019(14) Uiso 1 1 d . . .
H3 H -0.258(13) 0.184(5) 0.207(4) 0.040(17) Uiso 1 1 d . . .
H4 H 0.404(9) 0.229(4) 0.375(4) 0.017(13) Uiso 1 1 d . . .
H5 H 0.381(12) 0.346(5) 0.500(4) 0.033(18) Uiso 1 1 d . . .
H6 H 0.058(11) 0.459(5) 0.521(4) 0.034(17) Uiso 1 1 d . . .
H7 H -0.226(10) 0.438(4) 0.412(4) 0.017(15) Uiso 1 1 d . . .
H8 H -0.197(12) 0.323(5) 0.293(4) 0.03(2) Uiso 1 1 d . . .
H9 H 0.422(12) 0.386(6) 0.166(5) 0.040(19) Uiso 1 1 d . . .
H10 H 0.339(10) 0.178(4) 0.023(4) 0.005(17) Uiso 1 1 d . . .
H11 H -0.033(12) -0.028(5) 0.358(5) 0.03(2) Uiso 1 1 d . . .

loop_
_atom_site_aniso_label
_atom_site_aniso_U_11
_atom_site_aniso_U_22
_atom_site_aniso_U_33
_atom_site_aniso_U_23
_atom_site_aniso_U_13
_atom_site_aniso_U_12
P1 0.0241(7) 0.0203(7) 0.0183(6) 0.0010(6) 0.0023(6) 0.0007(6)
O1 0.030(2) 0.028(2) 0.0198(19) -0.0056(17) -0.0059(16) -0.0001(19)
O2 0.022(2) 0.028(2) 0.038(3) 0.0033(19) 0.0041(17) 0.0034(18)
O3 0.057(3) 0.024(2) 0.030(3) -0.0001(19) 0.023(3) -0.008(2)
O4 0.025(3) 0.038(3) 0.049(3) 0.009(2) 0.006(2) -0.001(2)
O5 0.040(3) 0.024(2) 0.035(2) 0.010(2) -0.006(2) -0.008(2)
C1 0.029(3) 0.023(3) 0.019(3) 0.001(2) 0.001(2) 0.004(3)
C2 0.031(4) 0.027(3) 0.019(3) 0.001(2) -0.006(2) 0.000(3)
C3 0.031(4) 0.022(3) 0.020(3) -0.004(2) 0.000(2) 0.001(3)
C4 0.029(3) 0.027(3) 0.018(3) 0.004(2) 0.003(2) -0.002(3)
C5 0.034(4) 0.024(3) 0.026(3) 0.002(3) 0.001(3) -0.002(3)
C6 0.040(4) 0.028(3) 0.034(4) -0.004(3) 0.017(3) 0.002(3)
C7 0.057(5) 0.030(4) 0.021(3) -0.003(3) 0.000(3) -0.017(4)
C8 0.057(5) 0.051(4) 0.018(3) 0.006(3) -0.009(3) -0.017(4)
C9 0.025(3) 0.041(3) 0.028(3) 0.006(3) -0.004(3) -0.001(3)

loop_
_atom_type_symbol
_atom_type_description
_atom_type_scat_dispersion_real
_atom_type_scat_dispersion_imag
_atom_type_scat_source
C C 0.0033 0.0016 'International Tables Vol C Tables 4.2.6.8 and 6.1.1.4'
H H 0 0 'International Tables Vol C Tables 4.2.6.8 and 6.1.1.4'
O O 0.0106 0.006 'International Tables Vol C Tables 4.2.6.8 and 6.1.1.4'
P P 0.1023 0.0942 'International Tables Vol C Tables 4.2.6.8 and 6.1.1.4'

loop_
_geom_angle_atom_site_label_1
_geom_angle_atom_site_label_2
_geom_angle_atom_site_label_3
_geom_angle
_geom_angle_site_symmetry_1
_geom_angle_site_symmetry_3
_geom_angle_publ_flag
O1 P1 O3 115.1(2) . . ?
O1 P1 O2 110.5(2) . . ?
O3 P1 O2 108.1(3) . . ?
O1 P1 C1 111.9(2) . . ?
O3 P1 C1 102.1(3) . . ?
O2 P1 C1 108.7(2) . . ?
O1 P1 H10 106.7(16) . . ?
O3 P1 H10 17.5(17) . . ?
O2 P1 H10 98.7(17) . . ?
C1 P1 H10 119.5(17) . . ?
P1 O2 H9 111(4) . . ?
P1 O3 H10 115(5) . . ?
C3 O5 H11 100(5) . . ?
C2 C1 C4 114.4(5) . . ?
C2 C1 P1 110.4(4) . . ?
C4 C1 P1 110.7(4) . . ?
C2 C1 H1 103(3) . . ?
C4 C1 H1 109(3) . . ?
P1 C1 H1 109(3) . . ?
C1 C2 C3 114.7(5) . . ?
C1 C2 H2 114(3) . . ?
C3 C2 H2 109(3) . . ?
C1 C2 H3 112(3) . . ?
C3 C2 H3 108(3) . . ?
H2 C2 H3 99(4) . . ?
O4 C3 O5 124.8(5) . . ?
O4 C3 C2 120.9(5) . . ?
O5 C3 C2 114.2(5) . . ?
C9 C4 C5 118.1(5) . . ?
C9 C4 C1 120.2(5) . . ?
C5 C4 C1 121.6(5) . . ?
C4 C5 C6 121.0(6) . . ?
C4 C5 H8 117(5) . . ?
C6 C5 H8 121(5) . . ?
C7 C6 C5 120.6(7) . . ?
C7 C6 H7 116(4) . . ?
C5 C6 H7 123(4) . . ?
C6 C7 C8 118.9(6) . . ?
C6 C7 H6 121(4) . . ?
C8 C7 H6 120(4) . . ?
C7 C8 C9 120.4(6) . . ?
C7 C8 H5 122(4) . . ?
C9 C8 H5 118(4) . . ?
C4 C9 C8 120.9(6) . . ?
C4 C9 H4 117(3) . . ?
C8 C9 H4 122(3) . . ?

loop_
_geom_bond_atom_site_label_1
_geom_bond_atom_site_label_2
_geom_bond_distance
_geom_bond_site_symmetry_2
_geom_bond_publ_flag
P1 O1 1.503(4) . ?
P1 O3 1.539(5) . ?
P1 O2 1.559(4) . ?
P1 C1 1.811(5) . ?
P1 H10 1.89(6) . ?
O2 H9 0.90(7) . ?
O3 H10 0.63(5) . ?
O4 C3 1.227(7) . ?
O5 C3 1.297(7) . ?
O5 H11 0.72(7) . ?
C1 C2 1.510(8) . ?
C1 C4 1.530(8) . ?
C1 H1 0.96(5) . ?
C2 C3 1.518(8) . ?
C2 H2 0.97(6) . ?
C2 H3 1.10(7) . ?
C4 C9 1.372(8) . ?
C4 C5 1.376(8) . ?
C5 C6 1.384(8) . ?
C5 H8 0.76(6) . ?
C6 C7 1.368(9) . ?
C6 H7 0.83(6) . ?
C7 C8 1.372(10) . ?
C7 H6 0.99(6) . ?
C8 C9 1.389(9) . ?
C8 H5 0.91(6) . ?
C9 H4 0.94(5) . ?

loop_
_cod_related_entry_id
_cod_related_entry_database
_cod_related_entry_code
1 ChemSpider 24775158
